data_4308423
loop_
_publ_author_name
'Gao, Jian'
'Reibenspies, Joseph H.'
'Zingaro, Ralph A.'
'Woolley, F. Ross'
'Martell, Arthur E.'
'Clearfield, Abraham'

_publ_section_title
;
 Novel Chiral "Calixsalen" Macrocycle and Chiral Robson-type
 Macrocyclic Complexes
;
_journal_coden_ASTM INOCAJ
_journal_issue 2
_journal_name_full 'Inorganic Chemistry'
_journal_page_first 232
_journal_page_last 241
_journal_paper_doi 10.1021/ic049181m
_journal_volume 44
_journal_year 2005
_chemical_formula_sum 'C48 H44 Cl2 N4 O12 Zn'
_chemical_formula_weight 1005.14
_space_group_IT_number 4
_symmetry_cell_setting monoclinic
_symmetry_space_group_name_Hall 'P 2yb'
_symmetry_space_group_name_H-M 'P 1 21 1'
_atom_sites_solution_hydrogens geom
_atom_sites_solution_primary direct
_atom_sites_solution_secondary difmap
_audit_creation_method SHELXL-97
_cell_angle_alpha 90.00
_cell_angle_beta 98.0270(10)
_cell_angle_gamma 90.00
_cell_formula_units_Z 2
_cell_length_a 13.3272(10)
_cell_length_b 11.3083(8)
_cell_length_c 15.0979(11)
_cell_measurement_reflns_used 7684
_cell_measurement_temperature 110(2)
_cell_measurement_theta_max 26.96
_cell_measurement_theta_min 2.26
_cell_volume 2253.1(3)
_computing_cell_refinement 'Bruker SMART'
_computing_data_collection 'Bruker SMART'
_computing_data_reduction 'Bruker SAINT'
_computing_molecular_graphics 'Bruker SHELXTL'
_computing_publication_material 'Bruker SHELXTL'
_computing_structure_refinement 'SHELXL-97 (Sheldrick, 1997)'
_computing_structure_solution 'SHELXS-97 (Sheldrick, 1990)'
_diffrn_ambient_temperature 110(2)
_diffrn_measured_fraction_theta_full 0.939
_diffrn_measured_fraction_theta_max 0.939
_diffrn_measurement_device_type 'CCD area detector'
_diffrn_measurement_method 'phi and omega scans'
_diffrn_radiation_monochromator graphite
_diffrn_radiation_source 'fine-focus sealed tube'
_diffrn_radiation_type MoK\a
_diffrn_radiation_wavelength 0.71073
_diffrn_reflns_av_R_equivalents 0.0275
_diffrn_reflns_av_sigmaI/netI 0.0594
_diffrn_reflns_limit_h_max 17
_diffrn_reflns_limit_h_min -16
_diffrn_reflns_limit_k_max 14
_diffrn_reflns_limit_k_min -14
_diffrn_reflns_limit_l_max 19
_diffrn_reflns_limit_l_min -19
_diffrn_reflns_number 19776
_diffrn_reflns_theta_full 28.32
_diffrn_reflns_theta_max 28.32
_diffrn_reflns_theta_min 1.91
_exptl_absorpt_coefficient_mu 0.734
_exptl_absorpt_correction_T_max 0.9303
_exptl_absorpt_correction_T_min 0.7579
_exptl_absorpt_correction_type multi-scan
_exptl_absorpt_process_details sadabs
_exptl_crystal_colour yellow
_exptl_crystal_density_diffrn 1.482
_exptl_crystal_density_meas 0
_exptl_crystal_density_method 'not measured'
_exptl_crystal_description block
_exptl_crystal_F_000 1040
_exptl_crystal_size_max 0.40
_exptl_crystal_size_mid 0.30
_exptl_crystal_size_min 0.10
_refine_diff_density_max 1.369
_refine_diff_density_min -0.524
_refine_diff_density_rms 0.097
_refine_ls_abs_structure_details 'Flack H D (1983), Acta Cryst. A39, 876-881'
_refine_ls_abs_structure_Flack 0.013(12)
_refine_ls_extinction_method none
_refine_ls_goodness_of_fit_ref 1.045
_refine_ls_hydrogen_treatment mixed
_refine_ls_matrix_type full
_refine_ls_number_parameters 625
_refine_ls_number_reflns 9531
_refine_ls_number_restraints 2
_refine_ls_restrained_S_all 1.045
_refine_ls_R_factor_all 0.0650
_refine_ls_R_factor_gt 0.0560
_refine_ls_shift/su_max 0.023
_refine_ls_shift/su_mean 0.001
_refine_ls_structure_factor_coef Fsqd
_refine_ls_weighting_details 'calc w=1/[\s^2^(Fo^2^)+(0.0883P)^2^+0.9804P] where P=(Fo^2^+2Fc^2^)/3'
_refine_ls_weighting_scheme calc
_refine_ls_wR_factor_gt 0.1406
_refine_ls_wR_factor_ref 0.1486
_reflns_number_gt 8324
_reflns_number_total 9531
_reflns_threshold_expression >2sigma(I)
_cod_data_source_file ic049181msi20040623_010630.cif
_cod_data_source_block am171
_cod_depositor_comments
;
The following automatic conversions were performed:
'_symmetry_cell_setting' value 'Monoclinic' changed to 'monoclinic'
according to '/home/saulius/struct/CIF-dictionaries/cif_core.dic'
dictionary named 'cif_core.dic' version 2.4.1 from 2010-06-29.

Automatic conversion script
Id: cif_fix_enum 1527 2010-12-29 10:47:43Z saulius 
;
_cod_database_code 4308423

loop_
_symmetry_equiv_pos_as_xyz
'x, y, z'
'-x, y+1/2, -z'

loop_
_atom_site_label
_atom_site_type_symbol
_atom_site_fract_x
_atom_site_fract_y
_atom_site_fract_z
_atom_site_U_iso_or_equiv
_atom_site_adp_type
_atom_site_occupancy
_atom_site_symmetry_multiplicity
_atom_site_calc_flag
_atom_site_refinement_flags
_atom_site_disorder_assembly
_atom_site_disorder_group
Zn1 Zn -0.21642(4) 0.64120(4) 0.70050(3) 0.03041(16) Uani 0.8821(18) 1 d P . .
Zn1' Zn -0.2831(3) 0.4440(4) 0.7368(3) 0.0330(13) Uani 0.1179(18) 1 d P A .
Cl1 Cl 0.46777(7) 0.19889(9) 0.61696(6) 0.0344(2) Uani 1 1 d . . .
Cl2 Cl 0.10903(8) 1.01227(10) 0.95144(6) 0.0364(2) Uani 1 1 d . . .
O1 O -0.3248(2) 0.6097(2) 0.7707(2) 0.0335(6) Uani 1 1 d . A .
O2 O -0.16303(19) 0.4811(3) 0.71691(18) 0.0312(6) Uani 1 1 d . A .
O3 O -0.1273(2) 0.6908(3) 0.84091(19) 0.0402(7) Uani 1 1 d . A .
O4 O -0.3136(2) 0.5812(3) 0.5774(2) 0.0337(7) Uani 0.8821(18) 1 d PD A 1
O4' O -0.338(2) 0.391(2) 0.6159(17) 0.041(6) Uiso 0.1179(18) 1 d PD A 2
O5 O 0.4574(2) 0.3069(3) 0.6644(2) 0.0424(7) Uani 1 1 d . . .
O6 O 0.5644(2) 0.1473(4) 0.6470(2) 0.0493(8) Uani 1 1 d . . .
O7 O 0.4577(3) 0.2220(3) 0.5222(2) 0.0461(8) Uani 1 1 d . . .
O8 O 0.3919(3) 0.1166(4) 0.6359(2) 0.0567(10) Uani 1 1 d . . .
O9 O 0.1776(3) 0.9412(3) 0.9112(2) 0.0509(8) Uani 1 1 d . . .
O10 O 0.1607(3) 1.1230(4) 0.9807(4) 0.0817(14) Uani 1 1 d . . .
O11 O 0.0236(3) 1.0435(3) 0.8883(2) 0.0529(9) Uani 1 1 d . . .
O12 O 0.0782(3) 0.9565(5) 1.0261(3) 0.0733(13) Uani 1 1 d . . .
N1 N -0.2690(2) 0.8080(3) 0.67440(19) 0.0245(6) Uani 1 1 d . A .
N2 N -0.0922(2) 0.6969(3) 0.64908(19) 0.0255(6) Uani 1 1 d . A .
N3 N -0.1994(2) 0.3182(3) 0.8250(2) 0.0259(6) Uani 1 1 d . . .
N4 N -0.3971(2) 0.4190(3) 0.8213(2) 0.0266(6) Uani 1 1 d . . .
C1 C -0.4152(3) 0.6563(4) 0.7551(2) 0.0267(7) Uani 1 1 d . . .
C2 C -0.4354(3) 0.7704(3) 0.7160(2) 0.0262(7) Uani 1 1 d . A .
C3 C -0.5326(3) 0.8187(3) 0.7134(2) 0.0279(8) Uani 1 1 d . . .
H3 H -0.5451 0.8957 0.6892 0.033 Uiso 1 1 calc R A .
C4 C -0.6121(3) 0.7580(4) 0.7451(2) 0.0278(7) Uani 1 1 d . A .
C5 C -0.5943(3) 0.6447(4) 0.7769(2) 0.0278(7) Uani 1 1 d . . .
H5 H -0.6481 0.6012 0.7965 0.033 Uiso 1 1 calc R A .
C6 C -0.4979(3) 0.5920(3) 0.7809(2) 0.0256(7) Uani 1 1 d . A .
C7 C -0.7140(3) 0.8156(4) 0.7447(3) 0.0370(9) Uani 1 1 d . . .
H7A H -0.7553 0.8026 0.6866 0.055 Uiso 1 1 calc R A .
H7B H -0.7049 0.9007 0.7552 0.055 Uiso 1 1 calc R . .
H7C H -0.7480 0.7810 0.7920 0.055 Uiso 1 1 calc R . .
C8 C -0.3588(3) 0.8436(3) 0.6817(2) 0.0271(7) Uani 1 1 d . . .
H8 H -0.3768 0.9222 0.6637 0.032 Uiso 1 1 calc R A .
C9 C -0.1882(3) 0.8861(3) 0.6506(2) 0.0246(7) Uani 1 1 d . . .
H9 H -0.1513 0.9177 0.7079 0.029 Uiso 1 1 calc R A .
C10 C -0.2231(3) 0.9914(3) 0.5930(2) 0.0263(7) Uani 1 1 d . A .
C11 C -0.2873(3) 0.9791(4) 0.5126(3) 0.0333(8) Uani 1 1 d . . .
H11 H -0.3123 0.9031 0.4938 0.040 Uiso 1 1 calc R A .
C12 C -0.3146(3) 1.0763(4) 0.4602(3) 0.0379(9) Uani 1 1 d . A .
H12 H -0.3588 1.0671 0.4055 0.045 Uiso 1 1 calc R . .
C13 C -0.2783(4) 1.1882(4) 0.4864(3) 0.0454(11) Uani 1 1 d . . .
H13 H -0.2980 1.2552 0.4501 0.054 Uiso 1 1 calc R A .
C14 C -0.2126(4) 1.2011(4) 0.5665(3) 0.0447(11) Uani 1 1 d . A .
H14 H -0.1860 1.2768 0.5842 0.054 Uiso 1 1 calc R . .
C15 C -0.1868(3) 1.1044(4) 0.6192(3) 0.0355(9) Uani 1 1 d . . .
H15 H -0.1436 1.1139 0.6744 0.043 Uiso 1 1 calc R A .
C16 C -0.1093(3) 0.8133(3) 0.6048(2) 0.0259(7) Uani 1 1 d . A .
H16 H -0.1403 0.7982 0.5416 0.031 Uiso 1 1 calc R . .
C17 C -0.0142(3) 0.8860(3) 0.6015(2) 0.0245(7) Uani 1 1 d . . .
C18 C 0.0242(3) 0.8979(3) 0.5208(2) 0.0271(8) Uani 1 1 d . A .
H18 H -0.0066 0.8566 0.4692 0.033 Uiso 1 1 calc R . .
C19 C 0.1082(3) 0.9708(4) 0.5156(3) 0.0316(8) Uani 1 1 d . . .
H19 H 0.1346 0.9783 0.4606 0.038 Uiso 1 1 calc R A .
C20 C 0.1526(3) 1.0316(4) 0.5899(3) 0.0326(8) Uani 1 1 d . A .
H20 H 0.2088 1.0821 0.5859 0.039 Uiso 1 1 calc R . .
C21 C 0.1150(3) 1.0190(4) 0.6711(3) 0.0319(8) Uani 1 1 d . . .
H21 H 0.1458 1.0605 0.7225 0.038 Uiso 1 1 calc R A .
C22 C 0.0327(3) 0.9458(4) 0.6765(2) 0.0303(8) Uani 1 1 d . A .
H22 H 0.0079 0.9364 0.7322 0.036 Uiso 1 1 calc R . .
C23 C -0.0085(3) 0.6394(4) 0.6535(2) 0.0261(7) Uani 1 1 d . . .
H23 H 0.0454 0.6748 0.6279 0.031 Uiso 1 1 calc R A .
C24 C 0.0094(3) 0.5237(3) 0.6951(2) 0.0251(7) Uani 1 1 d . A .
C25 C -0.0664(3) 0.4548(3) 0.7295(2) 0.0249(7) Uani 1 1 d . . .
C26 C -0.0361(3) 0.3499(3) 0.7785(2) 0.0247(7) Uani 1 1 d . A .
C27 C 0.0649(3) 0.3105(3) 0.7853(2) 0.0264(7) Uani 1 1 d . . .
H27 H 0.0841 0.2406 0.8183 0.032 Uiso 1 1 calc R A .
C28 C 0.1372(3) 0.3708(4) 0.7452(2) 0.0268(7) Uani 1 1 d . A .
C29 C 0.1080(3) 0.4777(3) 0.7026(2) 0.0265(7) Uani 1 1 d . . .
H29 H 0.1577 0.5217 0.6773 0.032 Uiso 1 1 calc R A .
C30 C 0.2449(3) 0.3273(4) 0.7520(3) 0.0370(9) Uani 1 1 d . . .
H30A H 0.2458 0.2489 0.7243 0.055 Uiso 1 1 calc R A .
H30B H 0.2744 0.3222 0.8151 0.055 Uiso 1 1 calc R . .
H30C H 0.2847 0.3825 0.7209 0.055 Uiso 1 1 calc R . .
C31 C -0.1044(3) 0.2895(3) 0.8288(2) 0.0253(7) Uani 1 1 d . A .
H31 H -0.0791 0.2259 0.8665 0.030 Uiso 1 1 calc R . .
C32 C -0.2675(3) 0.2794(3) 0.8888(2) 0.0222(7) Uani 1 1 d . A .
H32 H -0.2567 0.3332 0.9419 0.027 Uiso 1 1 calc R . .
C33 C -0.2450(3) 0.1536(3) 0.9216(2) 0.0246(7) Uani 1 1 d . . .
C34 C -0.2602(3) 0.0589(3) 0.8653(3) 0.0286(8) Uani 1 1 d . A .
H34 H -0.2849 0.0705 0.8038 0.034 Uiso 1 1 calc R . .
C35 C -0.2395(3) -0.0556(4) 0.8986(3) 0.0329(8) Uani 1 1 d . . .
H35 H -0.2497 -0.1216 0.8595 0.039 Uiso 1 1 calc R A .
C36 C -0.2044(3) -0.0725(4) 0.9876(3) 0.0366(9) Uani 1 1 d . A .
H36 H -0.1903 -0.1501 1.0100 0.044 Uiso 1 1 calc R . .
C37 C -0.1895(4) 0.0240(4) 1.0447(3) 0.0402(10) Uani 1 1 d . . .
H37 H -0.1647 0.0125 1.1062 0.048 Uiso 1 1 calc R A .
C38 C -0.2107(3) 0.1375(4) 1.0122(2) 0.0322(8) Uani 1 1 d . A .
H38 H -0.2019 0.2035 1.0514 0.039 Uiso 1 1 calc R . .
C39 C -0.3793(3) 0.2928(3) 0.8443(2) 0.0233(7) Uani 1 1 d . A .
H39 H -0.3889 0.2457 0.7877 0.028 Uiso 1 1 calc R . .
C40 C -0.4546(3) 0.2502(3) 0.9033(2) 0.0248(7) Uani 1 1 d . . .
C41 C -0.5214(3) 0.1593(3) 0.8751(3) 0.0302(8) Uani 1 1 d . A .
H41 H -0.5166 0.1191 0.8206 0.036 Uiso 1 1 calc R . .
C42 C -0.5954(3) 0.1274(4) 0.9269(3) 0.0386(9) Uani 1 1 d . . .
H42 H -0.6417 0.0658 0.9072 0.046 Uiso 1 1 calc R A .
C43 C -0.6024(3) 0.1836(5) 1.0059(3) 0.0424(11) Uani 1 1 d . A .
H43 H -0.6532 0.1610 1.0408 0.051 Uiso 1 1 calc R . .
C44 C -0.5356(3) 0.2734(4) 1.0352(3) 0.0384(9) Uani 1 1 d . . .
H44 H -0.5405 0.3123 1.0902 0.046 Uiso 1 1 calc R A .
C45 C -0.4613(3) 0.3066(4) 0.9844(2) 0.0298(8) Uani 1 1 d . A .
H45 H -0.4150 0.3679 1.0048 0.036 Uiso 1 1 calc R . .
C46 C -0.4843(3) 0.4718(3) 0.8122(2) 0.0244(7) Uani 1 1 d . A .
H46 H -0.5415 0.4296 0.8267 0.029 Uiso 1 1 calc R . .
C47 C -0.0316(4) 0.7293(5) 0.8726(3) 0.0520(13) Uani 1 1 d . . .
H47A H 0.0062 0.6654 0.9061 0.078 Uiso 1 1 calc R A .
H47B H -0.0358 0.7973 0.9121 0.078 Uiso 1 1 calc R . .
H47C H 0.0032 0.7527 0.8223 0.078 Uiso 1 1 calc R . .
C48 C -0.3723(4) 0.4746(5) 0.5718(4) 0.0420(12) Uani 0.8821(18) 1 d PD A 1
H48A H -0.4091 0.4663 0.5112 0.063 Uiso 0.8821(18) 1 calc PR A 1
H48B H -0.4209 0.4781 0.6149 0.063 Uiso 0.8821(18) 1 calc PR A 1
H48C H -0.3272 0.4066 0.5855 0.063 Uiso 0.8821(18) 1 calc PR A 1
C48' C -0.374(5) 0.442(6) 0.529(3) 0.070(16) Uiso 0.1179(18) 1 d PD A 2
H48D H -0.3872 0.3782 0.4848 0.105 Uiso 0.1179(18) 1 calc PR A 2
H48E H -0.3221 0.4951 0.5113 0.105 Uiso 0.1179(18) 1 calc PR A 2
H48F H -0.4364 0.4861 0.5322 0.105 Uiso 0.1179(18) 1 calc PR A 2

loop_
_atom_site_aniso_label
_atom_site_aniso_U_11
_atom_site_aniso_U_22
_atom_site_aniso_U_33
_atom_site_aniso_U_23
_atom_site_aniso_U_13
_atom_site_aniso_U_12
Zn1 0.0269(2) 0.0245(2) 0.0429(3) 0.0104(2) 0.0159(2) 0.0053(2)
Zn1' 0.023(2) 0.038(2) 0.040(2) 0.0174(17) 0.0135(16) 0.0040(16)
Cl1 0.0315(5) 0.0345(5) 0.0374(5) -0.0054(4) 0.0059(4) -0.0022(4)
Cl2 0.0354(5) 0.0405(5) 0.0340(5) -0.0005(4) 0.0072(4) 0.0057(4)
O1 0.0215(12) 0.0258(14) 0.0543(16) 0.0049(12) 0.0093(12) 0.0037(10)
O2 0.0195(12) 0.0362(15) 0.0379(14) 0.0075(12) 0.0045(10) 0.0057(11)
O3 0.0396(16) 0.0412(16) 0.0397(15) 0.0020(14) 0.0053(13) 0.0004(14)
O4 0.0311(16) 0.0349(17) 0.0352(16) -0.0019(14) 0.0046(13) -0.0008(14)
O5 0.0424(17) 0.0407(17) 0.0450(17) -0.0099(14) 0.0091(13) 0.0037(14)
O6 0.0433(16) 0.056(2) 0.0475(16) -0.0115(17) 0.0035(13) 0.0167(18)
O7 0.0521(19) 0.0465(18) 0.0381(15) -0.0036(14) 0.0009(14) 0.0045(16)
O8 0.0483(19) 0.064(3) 0.0571(19) -0.0027(18) 0.0064(16) -0.0196(18)
O9 0.054(2) 0.051(2) 0.0506(18) 0.0017(16) 0.0177(16) 0.0181(17)
O10 0.058(2) 0.065(3) 0.123(4) -0.034(3) 0.013(2) -0.016(2)
O11 0.054(2) 0.050(2) 0.0530(19) 0.0115(16) 0.0035(16) 0.0118(17)
O12 0.072(3) 0.095(3) 0.058(2) 0.033(2) 0.025(2) 0.029(3)
N1 0.0251(15) 0.0248(15) 0.0246(14) 0.0042(12) 0.0067(12) 0.0005(13)
N2 0.0282(15) 0.0215(14) 0.0280(14) 0.0027(12) 0.0077(12) 0.0035(13)
N3 0.0251(15) 0.0248(15) 0.0290(14) 0.0040(12) 0.0079(12) -0.0018(12)
N4 0.0252(15) 0.0251(15) 0.0308(15) 0.0053(12) 0.0087(12) 0.0021(13)
C1 0.0230(16) 0.0262(19) 0.0309(16) -0.0005(15) 0.0036(13) 0.0023(15)
C2 0.0245(17) 0.0257(18) 0.0289(17) -0.0008(15) 0.0051(14) 0.0017(15)
C3 0.0271(18) 0.0259(18) 0.0311(18) 0.0040(15) 0.0054(15) 0.0061(15)
C4 0.0218(17) 0.0313(19) 0.0305(17) -0.0021(15) 0.0037(14) 0.0038(15)
C5 0.0241(16) 0.0315(18) 0.0282(16) -0.0019(17) 0.0052(13) -0.0036(17)
C6 0.0240(17) 0.0283(18) 0.0248(16) -0.0009(14) 0.0044(14) 0.0002(15)
C7 0.032(2) 0.035(2) 0.046(2) 0.0080(18) 0.0105(17) 0.0129(18)
C8 0.0285(18) 0.0243(17) 0.0285(17) 0.0037(14) 0.0043(14) 0.0024(15)
C9 0.0217(16) 0.0236(17) 0.0293(17) 0.0012(14) 0.0065(14) 0.0018(14)
C10 0.0287(18) 0.0214(17) 0.0310(17) 0.0050(14) 0.0115(15) 0.0012(15)
C11 0.036(2) 0.030(2) 0.0345(19) 0.0024(16) 0.0090(17) 0.0002(17)
C12 0.040(2) 0.044(2) 0.0318(19) 0.0081(18) 0.0095(17) 0.0038(19)
C13 0.052(3) 0.036(2) 0.051(3) 0.020(2) 0.013(2) 0.008(2)
C14 0.043(2) 0.029(2) 0.064(3) 0.006(2) 0.011(2) -0.001(2)
C15 0.032(2) 0.0252(19) 0.050(2) -0.0003(17) 0.0080(18) -0.0003(16)
C16 0.0262(17) 0.0233(17) 0.0293(17) 0.0013(14) 0.0081(14) 0.0035(15)
C17 0.0259(17) 0.0205(16) 0.0279(17) 0.0063(14) 0.0062(14) 0.0032(14)
C18 0.0299(19) 0.0273(18) 0.0250(17) 0.0046(14) 0.0068(14) 0.0011(16)
C19 0.0317(19) 0.030(2) 0.0346(19) 0.0053(16) 0.0111(16) -0.0010(16)
C20 0.0256(18) 0.0264(19) 0.046(2) 0.0055(17) 0.0055(16) -0.0004(16)
C21 0.0235(18) 0.0306(19) 0.042(2) -0.0022(17) 0.0043(16) 0.0018(16)
C22 0.0307(19) 0.0303(19) 0.0315(18) 0.0038(16) 0.0102(15) 0.0052(16)
C23 0.0269(16) 0.0245(16) 0.0276(15) -0.0012(16) 0.0067(13) -0.0018(17)
C24 0.0267(17) 0.0218(16) 0.0270(16) -0.0001(14) 0.0043(14) 0.0047(15)
C25 0.0245(17) 0.0264(18) 0.0246(16) -0.0018(14) 0.0062(14) 0.0045(15)
C26 0.0226(16) 0.0245(17) 0.0271(16) -0.0025(14) 0.0036(13) 0.0010(14)
C27 0.0245(17) 0.0229(17) 0.0316(17) 0.0001(14) 0.0034(14) 0.0012(14)
C28 0.0200(16) 0.0312(19) 0.0299(17) -0.0011(15) 0.0056(14) 0.0032(15)
C29 0.0251(17) 0.0274(18) 0.0291(17) -0.0003(14) 0.0108(14) -0.0024(15)
C30 0.0266(19) 0.028(2) 0.058(3) 0.0018(19) 0.0090(18) 0.0069(16)
C31 0.0259(17) 0.0213(16) 0.0285(16) -0.0030(14) 0.0034(14) -0.0010(14)
C32 0.0176(15) 0.0215(16) 0.0281(16) 0.0026(14) 0.0052(13) -0.0017(14)
C33 0.0220(15) 0.0251(18) 0.0272(15) 0.0050(15) 0.0055(12) -0.0004(15)
C34 0.0273(19) 0.0275(18) 0.0307(18) 0.0024(15) 0.0031(15) 0.0022(15)
C35 0.032(2) 0.027(2) 0.040(2) 0.0010(16) 0.0036(17) -0.0007(16)
C36 0.042(2) 0.0232(18) 0.045(2) 0.0104(17) 0.0090(19) 0.0031(17)
C37 0.051(3) 0.034(2) 0.034(2) 0.0075(17) -0.0015(19) 0.002(2)
C38 0.0367(19) 0.0270(18) 0.0321(17) 0.0015(17) 0.0023(15) 0.0012(19)
C39 0.0232(16) 0.0227(17) 0.0243(15) 0.0039(13) 0.0046(13) -0.0004(14)
C40 0.0244(17) 0.0209(16) 0.0297(17) 0.0049(14) 0.0051(14) -0.0001(14)
C41 0.0298(18) 0.026(2) 0.0334(17) 0.0051(15) 0.0017(14) -0.0006(16)
C42 0.0299(19) 0.037(2) 0.048(2) 0.014(2) 0.0007(17) -0.0069(18)
C43 0.030(2) 0.060(3) 0.039(2) 0.021(2) 0.0106(17) 0.003(2)
C44 0.034(2) 0.046(2) 0.036(2) 0.0082(19) 0.0081(17) 0.006(2)
C45 0.0306(19) 0.029(2) 0.0295(18) 0.0060(15) 0.0036(15) 0.0016(16)
C46 0.0240(17) 0.0257(17) 0.0234(15) 0.0021(14) 0.0032(13) -0.0024(14)
C47 0.054(3) 0.060(3) 0.042(2) -0.002(2) 0.007(2) -0.015(3)
C48 0.041(3) 0.027(2) 0.059(3) 0.001(2) 0.007(2) 0.000(2)

loop_
_atom_type_symbol
_atom_type_description
_atom_type_scat_dispersion_real
_atom_type_scat_dispersion_imag
_atom_type_scat_source
C C 0.0033 0.0016 'International Tables Vol C Tables 4.2.6.8 and 6.1.1.4'
H H 0.0000 0.0000 'International Tables Vol C Tables 4.2.6.8 and 6.1.1.4'
N N 0.0061 0.0033 'International Tables Vol C Tables 4.2.6.8 and 6.1.1.4'
O O 0.0106 0.0060 'International Tables Vol C Tables 4.2.6.8 and 6.1.1.4'
Cl Cl 0.1484 0.1585 'International Tables Vol C Tables 4.2.6.8 and 6.1.1.4'
Zn Zn 0.2839 1.4301 'International Tables Vol C Tables 4.2.6.8 and 6.1.1.4'

loop_
_geom_angle_atom_site_label_1
_geom_angle_atom_site_label_2
_geom_angle_atom_site_label_3
_geom_angle
_geom_angle_site_symmetry_1
_geom_angle_site_symmetry_3
_geom_angle_publ_flag
O1 Zn1 O2 92.66(11) . . ?
O1 Zn1 N2 167.84(13) . . ?
O2 Zn1 N2 91.96(12) . . ?
O1 Zn1 N1 90.78(11) . . ?
O2 Zn1 N1 175.84(12) . . ?
N2 Zn1 N1 85.12(12) . . ?
O1 Zn1 O4 90.57(12) . . ?
O2 Zn1 O4 89.00(12) . . ?
N2 Zn1 O4 100.76(12) . . ?
N1 Zn1 O4 88.64(12) . . ?
O1 Zn1 O3 82.63(12) . . ?
O2 Zn1 O3 88.72(12) . . ?
N2 Zn1 O3 86.23(12) . . ?
N1 Zn1 O3 94.03(12) . . ?
O4 Zn1 O3 172.72(11) . . ?
O1 Zn1 Zn1' 53.10(12) . . ?
O2 Zn1 Zn1' 43.53(11) . . ?
N2 Zn1 Zn1' 134.35(13) . . ?
N1 Zn1 Zn1' 138.63(12) . . ?
O4 Zn1 Zn1' 74.10(13) . . ?
O3 Zn1 Zn1' 99.58(13) . . ?
O2 Zn1' O4' 98.4(8) . . ?
O2 Zn1' O1 96.5(2) . . ?
O4' Zn1' O1 115.8(8) . . ?
O2 Zn1' N4 153.3(3) . . ?
O4' Zn1' N4 108.2(8) . . ?
O1 Zn1' N4 74.30(17) . . ?
O2 Zn1' N3 81.66(19) . . ?
O4' Zn1' N3 117.9(8) . . ?
O1 Zn1' N3 126.0(2) . . ?
N4 Zn1' N3 83.86(17) . . ?
O2 Zn1' Zn1 51.24(14) . . ?
O4' Zn1' Zn1 99.6(8) . . ?
O1 Zn1' Zn1 49.53(12) . . ?
N4 Zn1' Zn1 123.8(2) . . ?
N3 Zn1' Zn1 124.0(2) . . ?
O6 Cl1 O8 107.6(2) . . ?
O6 Cl1 O5 109.6(2) . . ?
O8 Cl1 O5 109.5(2) . . ?
O6 Cl1 O7 110.1(2) . . ?
O8 Cl1 O7 110.2(2) . . ?
O5 Cl1 O7 109.8(2) . . ?
O12 Cl2 O9 111.6(2) . . ?
O12 Cl2 O11 110.7(2) . . ?
O9 Cl2 O11 111.0(2) . . ?
O12 Cl2 O10 108.6(3) . . ?
O9 Cl2 O10 108.0(2) . . ?
O11 Cl2 O10 106.7(3) . . ?
C1 O1 Zn1 124.4(2) . . ?
C1 O1 Zn1' 127.0(3) . . ?
Zn1 O1 Zn1' 77.36(14) . . ?
C25 O2 Zn1' 147.0(3) . . ?
C25 O2 Zn1 124.3(3) . . ?
Zn1' O2 Zn1 85.23(18) . . ?
C47 O3 Zn1 136.1(3) . . ?
C48 O4 Zn1 123.8(3) . . ?
C48' O4' Zn1' 139(3) . . ?
C8 N1 C9 123.8(3) . . ?
C8 N1 Zn1 125.1(3) . . ?
C9 N1 Zn1 111.0(2) . . ?
C23 N2 C16 123.5(3) . . ?
C23 N2 Zn1 125.0(3) . . ?
C16 N2 Zn1 111.5(2) . . ?
C31 N3 C32 125.4(3) . . ?
C31 N3 Zn1' 127.6(3) . . ?
C32 N3 Zn1' 106.7(2) . . ?
C46 N4 C39 125.5(3) . . ?
C46 N4 Zn1' 125.3(3) . . ?
C39 N4 Zn1' 99.5(2) . . ?
O1 C1 C6 118.4(3) . . ?
O1 C1 C2 123.7(3) . . ?
C6 C1 C2 117.8(3) . . ?
C3 C2 C1 119.0(3) . . ?
C3 C2 C8 117.2(3) . . ?
C1 C2 C8 123.8(3) . . ?
C4 C3 C2 122.6(3) . . ?
C5 C4 C3 118.2(3) . . ?
C5 C4 C7 121.0(3) . . ?
C3 C4 C7 120.7(4) . . ?
C4 C5 C6 121.4(3) . . ?
C5 C6 C1 120.6(4) . . ?
C5 C6 C46 119.1(3) . . ?
C1 C6 C46 120.3(3) . . ?
N1 C8 C2 123.9(3) . . ?
N1 C9 C10 115.8(3) . . ?
N1 C9 C16 110.5(3) . . ?
C10 C9 C16 109.4(3) . . ?
C11 C10 C15 118.9(4) . . ?
C11 C10 C9 121.8(4) . . ?
C15 C10 C9 119.3(4) . . ?
C12 C11 C10 120.3(4) . . ?
C11 C12 C13 120.6(4) . . ?
C12 C13 C14 119.5(4) . . ?
C15 C14 C13 119.7(4) . . ?
C14 C15 C10 121.0(4) . . ?
N2 C16 C17 114.8(3) . . ?
N2 C16 C9 109.7(3) . . ?
C17 C16 C9 110.1(3) . . ?
C22 C17 C18 119.2(3) . . ?
C22 C17 C16 121.3(3) . . ?
C18 C17 C16 119.4(3) . . ?
C17 C18 C19 120.0(4) . . ?
C20 C19 C18 120.3(3) . . ?
C19 C20 C21 119.9(4) . . ?
C22 C21 C20 119.8(4) . . ?
C21 C22 C17 120.8(3) . . ?
N2 C23 C24 124.5(3) . . ?
C29 C24 C25 118.1(3) . . ?
C29 C24 C23 117.6(3) . . ?
C25 C24 C23 124.3(3) . . ?
O2 C25 C26 117.7(3) . . ?
O2 C25 C24 123.7(3) . . ?
C26 C25 C24 118.6(3) . . ?
C27 C26 C25 120.0(3) . . ?
C27 C26 C31 118.7(3) . . ?
C25 C26 C31 121.0(3) . . ?
C28 C27 C26 121.8(3) . . ?
C27 C28 C29 117.4(3) . . ?
C27 C28 C30 121.5(4) . . ?
C29 C28 C30 121.0(3) . . ?
C28 C29 C24 123.7(3) . . ?
N3 C31 C26 122.9(3) . . ?
N3 C32 C33 112.2(3) . . ?
N3 C32 C39 109.1(3) . . ?
C33 C32 C39 111.4(3) . . ?
C34 C33 C38 120.6(4) . . ?
C34 C33 C32 121.7(3) . . ?
C38 C33 C32 117.7(3) . . ?
C33 C34 C35 119.8(4) . . ?
C36 C35 C34 120.1(4) . . ?
C35 C36 C37 119.9(4) . . ?
C36 C37 C38 120.1(4) . . ?
C37 C38 C33 119.4(4) . . ?
N4 C39 C40 110.4(3) . . ?
N4 C39 C32 107.9(3) . . ?
C40 C39 C32 112.9(3) . . ?
C41 C40 C45 119.4(3) . . ?
C41 C40 C39 120.4(3) . . ?
C45 C40 C39 120.1(3) . . ?
C40 C41 C42 119.7(4) . . ?
C43 C42 C41 120.7(4) . . ?
C42 C43 C44 120.1(4) . . ?
C43 C44 C45 120.0(4) . . ?
C44 C45 C40 120.0(4) . . ?
N4 C46 C6 122.6(3) . . ?

loop_
_geom_bond_atom_site_label_1
_geom_bond_atom_site_label_2
_geom_bond_distance
_geom_bond_site_symmetry_2
_geom_bond_publ_flag
Zn1 O1 1.941(3) . ?
Zn1 O2 1.948(3) . ?
Zn1 N2 2.025(3) . ?
Zn1 N1 2.032(3) . ?
Zn1 O4 2.218(3) . ?
Zn1 O3 2.348(3) . ?
Zn1 Zn1' 2.489(4) . ?
Zn1' O2 1.720(4) . ?
Zn1' O4' 1.96(3) . ?
Zn1' O1 2.040(5) . ?
Zn1' N4 2.135(4) . ?
Zn1' N3 2.151(5) . ?
Cl1 O6 1.429(3) . ?
Cl1 O8 1.433(4) . ?
Cl1 O5 1.433(3) . ?
Cl1 O7 1.442(3) . ?
Cl2 O12 1.403(4) . ?
Cl2 O9 1.416(3) . ?
Cl2 O11 1.423(4) . ?
Cl2 O10 1.467(5) . ?
O1 C1 1.305(4) . ?
O2 C25 1.310(4) . ?
O3 C47 1.369(6) . ?
O4 C48 1.434(6) . ?
O4' C48' 1.45(2) . ?
N1 C8 1.282(5) . ?
N1 C9 1.475(4) . ?
N2 C23 1.285(5) . ?
N2 C16 1.480(5) . ?
N3 C31 1.300(5) . ?
N3 C32 1.480(4) . ?
N4 C46 1.297(5) . ?
N4 C39 1.480(5) . ?
C1 C6 1.420(5) . ?
C1 C2 1.429(5) . ?
C2 C3 1.402(5) . ?
C2 C8 1.464(5) . ?
C3 C4 1.401(5) . ?
C4 C5 1.377(6) . ?
C4 C7 1.505(5) . ?
C5 C6 1.409(5) . ?
C6 C46 1.441(5) . ?
C9 C10 1.509(5) . ?
C9 C16 1.569(5) . ?
C10 C11 1.391(6) . ?
C10 C15 1.404(6) . ?
C11 C12 1.374(6) . ?
C12 C13 1.393(7) . ?
C13 C14 1.397(7) . ?
C14 C15 1.368(6) . ?
C16 C17 1.518(5) . ?
C17 C22 1.390(6) . ?
C17 C18 1.393(5) . ?
C18 C19 1.402(5) . ?
C19 C20 1.377(6) . ?
C20 C21 1.395(6) . ?
C21 C22 1.387(6) . ?
C23 C24 1.457(5) . ?
C24 C29 1.402(5) . ?
C24 C25 1.429(5) . ?
C25 C26 1.426(5) . ?
C26 C27 1.408(5) . ?
C26 C31 1.437(5) . ?
C27 C28 1.387(5) . ?
C28 C29 1.398(5) . ?
C28 C30 1.508(5) . ?
C32 C33 1.521(5) . ?
C32 C39 1.555(5) . ?
C33 C34 1.364(5) . ?
C33 C38 1.392(5) . ?
C34 C35 1.402(6) . ?
C35 C36 1.373(6) . ?
C36 C37 1.388(6) . ?
C37 C38 1.389(6) . ?
C39 C40 1.510(5) . ?
C40 C41 1.387(5) . ?
C40 C45 1.395(5) . ?
C41 C42 1.390(5) . ?
C42 C43 1.366(7) . ?
C43 C44 1.381(7) . ?
C44 C45 1.386(5) . ?

loop_
_geom_torsion_atom_site_label_1
_geom_torsion_atom_site_label_2
_geom_torsion_atom_site_label_3
_geom_torsion_atom_site_label_4
_geom_torsion
_geom_torsion_site_symmetry_1
_geom_torsion_site_symmetry_2
_geom_torsion_site_symmetry_3
_geom_torsion_site_symmetry_4
_geom_torsion_publ_flag
O1 Zn1 Zn1' O2 -151.0(2) . . . . ?
N2 Zn1 Zn1' O2 16.3(3) . . . . ?
N1 Zn1 Zn1' O2 174.73(18) . . . . ?
O4 Zn1 Zn1' O2 105.88(18) . . . . ?
O3 Zn1 Zn1' O2 -77.84(18) . . . . ?
O1 Zn1 Zn1' O4' 115.8(8) . . . . ?
O2 Zn1 Zn1' O4' -93.2(8) . . . . ?
N2 Zn1 Zn1' O4' -76.9(8) . . . . ?
N1 Zn1 Zn1' O4' 81.6(8) . . . . ?
O4 Zn1 Zn1' O4' 12.7(8) . . . . ?
O3 Zn1 Zn1' O4' -171.0(8) . . . . ?
O2 Zn1 Zn1' O1 151.0(2) . . . . ?
N2 Zn1 Zn1' O1 167.30(17) . . . . ?
N1 Zn1 Zn1' O1 -34.3(2) . . . . ?
O4 Zn1 Zn1' O1 -103.10(16) . . . . ?
O3 Zn1 Zn1' O1 73.18(15) . . . . ?
O1 Zn1 Zn1' N4 -3.8(2) . . . . ?
O2 Zn1 Zn1' N4 147.2(3) . . . . ?
N2 Zn1 Zn1' N4 163.53(19) . . . . ?
N1 Zn1 Zn1' N4 -38.0(3) . . . . ?
O4 Zn1 Zn1' N4 -106.9(2) . . . . ?
O3 Zn1 Zn1' N4 69.4(2) . . . . ?
O1 Zn1 Zn1' N3 -110.9(3) . . . . ?
O2 Zn1 Zn1' N3 40.1(2) . . . . ?
N2 Zn1 Zn1' N3 56.4(3) . . . . ?
N1 Zn1 Zn1' N3 -145.2(2) . . . . ?
O4 Zn1 Zn1' N3 146.0(2) . . . . ?
O3 Zn1 Zn1' N3 -37.8(2) . . . . ?
O2 Zn1 O1 C1 -146.0(3) . . . . ?
N2 Zn1 O1 C1 101.8(6) . . . . ?
N1 Zn1 O1 C1 31.7(3) . . . . ?
O4 Zn1 O1 C1 -57.0(3) . . . . ?
O3 Zn1 O1 C1 125.6(3) . . . . ?
Zn1' Zn1 O1 C1 -126.5(3) . . . . ?
O2 Zn1 O1 Zn1' -19.52(16) . . . . ?
N2 Zn1 O1 Zn1' -131.8(6) . . . . ?
N1 Zn1 O1 Zn1' 158.16(16) . . . . ?
O4 Zn1 O1 Zn1' 69.51(16) . . . . ?
O3 Zn1 O1 Zn1' -107.88(16) . . . . ?
O2 Zn1' O1 C1 146.2(3) . . . . ?
O4' Zn1' O1 C1 43.6(9) . . . . ?
N4 Zn1' O1 C1 -59.4(3) . . . . ?
N3 Zn1' O1 C1 -129.4(3) . . . . ?
Zn1 Zn1' O1 C1 123.8(3) . . . . ?
O2 Zn1' O1 Zn1 22.35(17) . . . . ?
O4' Zn1' O1 Zn1 -80.2(9) . . . . ?
N4 Zn1' O1 Zn1 176.74(17) . . . . ?
N3 Zn1' O1 Zn1 106.7(2) . . . . ?
O4' Zn1' O2 C25 -108.7(10) . . . . ?
O1 Zn1' O2 C25 133.9(5) . . . . ?
N4 Zn1' O2 C25 66.3(9) . . . . ?
N3 Zn1' O2 C25 8.4(6) . . . . ?
Zn1 Zn1' O2 C25 155.7(6) . . . . ?
O4' Zn1' O2 Zn1 95.5(8) . . . . ?
O1 Zn1' O2 Zn1 -21.78(16) . . . . ?
N4 Zn1' O2 Zn1 -89.4(6) . . . . ?
N3 Zn1' O2 Zn1 -147.33(17) . . . . ?
O1 Zn1 O2 C25 -141.4(3) . . . . ?
N2 Zn1 O2 C25 27.3(3) . . . . ?
N1 Zn1 O2 C25 72.6(18) . . . . ?
O4 Zn1 O2 C25 128.0(3) . . . . ?
O3 Zn1 O2 C25 -58.9(3) . . . . ?
Zn1' Zn1 O2 C25 -164.3(4) . . . . ?
O1 Zn1 O2 Zn1' 22.83(19) . . . . ?
N2 Zn1 O2 Zn1' -168.42(19) . . . . ?
N1 Zn1 O2 Zn1' -123.2(17) . . . . ?
O4 Zn1 O2 Zn1' -67.69(18) . . . . ?
O3 Zn1 O2 Zn1' 105.39(18) . . . . ?
O1 Zn1 O3 C47 179.6(5) . . . . ?
O2 Zn1 O3 C47 86.8(5) . . . . ?
N2 Zn1 O3 C47 -5.3(5) . . . . ?
N1 Zn1 O3 C47 -90.1(5) . . . . ?
O4 Zn1 O3 C47 158.6(9) . . . . ?
Zn1' Zn1 O3 C47 129.1(5) . . . . ?
O1 Zn1 O4 C48 -46.7(3) . . . . ?
O2 Zn1 O4 C48 46.0(3) . . . . ?
N2 Zn1 O4 C48 137.8(3) . . . . ?
N1 Zn1 O4 C48 -137.4(3) . . . . ?
O3 Zn1 O4 C48 -25.8(11) . . . . ?
Zn1' Zn1 O4 C48 4.5(3) . . . . ?
O2 Zn1' O4' C48' -75(5) . . . . ?
O1 Zn1' O4' C48' 26(5) . . . . ?
N4 Zn1' O4' C48' 107(5) . . . . ?
N3 Zn1' O4' C48' -160(4) . . . . ?
Zn1 Zn1' O4' C48' -23(5) . . . . ?
O1 Zn1 N1 C8 -19.2(3) . . . . ?
O2 Zn1 N1 C8 126.8(16) . . . . ?
N2 Zn1 N1 C8 172.3(3) . . . . ?
O4 Zn1 N1 C8 71.3(3) . . . . ?
O3 Zn1 N1 C8 -101.9(3) . . . . ?
Zn1' Zn1 N1 C8 7.5(4) . . . . ?
O1 Zn1 N1 C9 157.6(2) . . . . ?
O2 Zn1 N1 C9 -56.4(18) . . . . ?
N2 Zn1 N1 C9 -11.0(2) . . . . ?
O4 Zn1 N1 C9 -111.9(2) . . . . ?
O3 Zn1 N1 C9 74.9(2) . . . . ?
Zn1' Zn1 N1 C9 -175.7(2) . . . . ?
O1 Zn1 N2 C23 98.5(6) . . . . ?
O2 Zn1 N2 C23 -13.8(3) . . . . ?
N1 Zn1 N2 C23 169.2(3) . . . . ?
O4 Zn1 N2 C23 -103.1(3) . . . . ?
O3 Zn1 N2 C23 74.8(3) . . . . ?
Zn1' Zn1 N2 C23 -24.9(4) . . . . ?
O1 Zn1 N2 C16 -81.7(6) . . . . ?
O2 Zn1 N2 C16 166.0(2) . . . . ?
N1 Zn1 N2 C16 -11.0(2) . . . . ?
O4 Zn1 N2 C16 76.7(2) . . . . ?
O3 Zn1 N2 C16 -105.4(2) . . . . ?
Zn1' Zn1 N2 C16 154.9(2) . . . . ?
O2 Zn1' N3 C31 -12.2(4) . . . . ?
O4' Zn1' N3 C31 82.9(10) . . . . ?
O1 Zn1' N3 C31 -104.2(4) . . . . ?
N4 Zn1' N3 C31 -169.7(3) . . . . ?
Zn1 Zn1' N3 C31 -42.7(4) . . . . ?
O2 Zn1' N3 C32 161.2(3) . . . . ?
O4' Zn1' N3 C32 -103.6(9) . . . . ?
O1 Zn1' N3 C32 69.3(3) . . . . ?
N4 Zn1' N3 C32 3.8(3) . . . . ?
Zn1 Zn1' N3 C32 130.7(2) . . . . ?
O2 Zn1' N4 C46 122.1(6) . . . . ?
O4' Zn1' N4 C46 -63.1(9) . . . . ?
O1 Zn1' N4 C46 49.4(4) . . . . ?
N3 Zn1' N4 C46 179.5(3) . . . . ?
Zn1 Zn1' N4 C46 52.4(4) . . . . ?
O2 Zn1' N4 C39 -91.0(6) . . . . ?
O4' Zn1' N4 C39 83.8(9) . . . . ?
O1 Zn1' N4 C39 -163.7(2) . . . . ?
N3 Zn1' N4 C39 -33.5(2) . . . . ?
Zn1 Zn1' N4 C39 -160.7(2) . . . . ?
Zn1 O1 C1 C6 152.0(3) . . . . ?
Zn1' O1 C1 C6 51.3(5) . . . . ?
Zn1 O1 C1 C2 -30.1(5) . . . . ?
Zn1' O1 C1 C2 -130.7(3) . . . . ?
O1 C1 C2 C3 -171.3(4) . . . . ?
C6 C1 C2 C3 6.6(5) . . . . ?
O1 C1 C2 C8 5.7(6) . . . . ?
C6 C1 C2 C8 -176.4(3) . . . . ?
C1 C2 C3 C4 -2.1(6) . . . . ?
C8 C2 C3 C4 -179.3(3) . . . . ?
C2 C3 C4 C5 -2.5(6) . . . . ?
C2 C3 C4 C7 177.3(4) . . . . ?
C3 C4 C5 C6 2.4(5) . . . . ?
C7 C4 C5 C6 -177.4(4) . . . . ?
C4 C5 C6 C1 2.3(5) . . . . ?
C4 C5 C6 C46 -178.1(3) . . . . ?
O1 C1 C6 C5 171.3(3) . . . . ?
C2 C1 C6 C5 -6.8(5) . . . . ?
O1 C1 C6 C46 -8.3(5) . . . . ?
C2 C1 C6 C46 173.6(3) . . . . ?
C9 N1 C8 C2 -172.0(3) . . . . ?
Zn1 N1 C8 C2 4.4(5) . . . . ?
C3 C2 C8 N1 -175.2(4) . . . . ?
C1 C2 C8 N1 7.7(6) . . . . ?
C8 N1 C9 C10 -28.7(5) . . . . ?
Zn1 N1 C9 C10 154.5(2) . . . . ?
C8 N1 C9 C16 -153.7(3) . . . . ?
Zn1 N1 C9 C16 29.5(3) . . . . ?
N1 C9 C10 C11 -53.3(5) . . . . ?
C16 C9 C10 C11 72.3(4) . . . . ?
N1 C9 C10 C15 129.3(4) . . . . ?
C16 C9 C10 C15 -105.1(4) . . . . ?
C15 C10 C11 C12 -0.2(6) . . . . ?
C9 C10 C11 C12 -177.6(3) . . . . ?
C10 C11 C12 C13 0.3(6) . . . . ?
C11 C12 C13 C14 0.6(7) . . . . ?
C12 C13 C14 C15 -1.6(7) . . . . ?
C13 C14 C15 C10 1.7(7) . . . . ?
C11 C10 C15 C14 -0.8(6) . . . . ?
C9 C10 C15 C14 176.6(4) . . . . ?
C23 N2 C16 C17 -26.3(5) . . . . ?
Zn1 N2 C16 C17 153.9(2) . . . . ?
C23 N2 C16 C9 -150.9(3) . . . . ?
Zn1 N2 C16 C9 29.3(3) . . . . ?
N1 C9 C16 N2 -38.7(4) . . . . ?
C10 C9 C16 N2 -167.3(3) . . . . ?
N1 C9 C16 C17 -165.9(3) . . . . ?
C10 C9 C16 C17 65.5(4) . . . . ?
N2 C16 C17 C22 -76.8(4) . . . . ?
C9 C16 C17 C22 47.6(5) . . . . ?
N2 C16 C17 C18 106.4(4) . . . . ?
C9 C16 C17 C18 -129.1(3) . . . . ?
C22 C17 C18 C19 -0.8(6) . . . . ?
C16 C17 C18 C19 176.0(3) . . . . ?
C17 C18 C19 C20 -0.5(6) . . . . ?
C18 C19 C20 C21 1.2(6) . . . . ?
C19 C20 C21 C22 -0.4(6) . . . . ?
C20 C21 C22 C17 -1.0(6) . . . . ?
C18 C17 C22 C21 1.6(6) . . . . ?
C16 C17 C22 C21 -175.1(3) . . . . ?
C16 N2 C23 C24 -178.6(3) . . . . ?
Zn1 N2 C23 C24 1.1(5) . . . . ?
N2 C23 C24 C29 -173.7(3) . . . . ?
N2 C23 C24 C25 5.6(6) . . . . ?
Zn1' O2 C25 C26 2.2(7) . . . . ?
Zn1 O2 C25 C26 152.5(3) . . . . ?
Zn1' O2 C25 C24 -179.3(4) . . . . ?
Zn1 O2 C25 C24 -29.0(5) . . . . ?
C29 C24 C25 O2 -171.4(3) . . . . ?
C23 C24 C25 O2 9.2(6) . . . . ?
C29 C24 C25 C26 7.1(5) . . . . ?
C23 C24 C25 C26 -172.3(3) . . . . ?
O2 C25 C26 C27 172.9(3) . . . . ?
C24 C25 C26 C27 -5.7(5) . . . . ?
O2 C25 C26 C31 -13.4(5) . . . . ?
C24 C25 C26 C31 168.0(3) . . . . ?
C25 C26 C27 C28 -0.2(5) . . . . ?
C31 C26 C27 C28 -174.1(3) . . . . ?
C26 C27 C28 C29 4.4(5) . . . . ?
C26 C27 C28 C30 -179.3(4) . . . . ?
C27 C28 C29 C24 -2.9(6) . . . . ?
C30 C28 C29 C24 -179.1(4) . . . . ?
C25 C24 C29 C28 -2.9(5) . . . . ?
C23 C24 C29 C28 176.5(3) . . . . ?
C32 N3 C31 C26 -165.3(3) . . . . ?
Zn1' N3 C31 C26 7.0(6) . . . . ?
C27 C26 C31 N3 -178.4(3) . . . . ?
C25 C26 C31 N3 7.8(6) . . . . ?
C31 N3 C32 C33 -35.8(5) . . . . ?
Zn1' N3 C32 C33 150.6(3) . . . . ?
C31 N3 C32 C39 -159.8(3) . . . . ?
Zn1' N3 C32 C39 26.6(3) . . . . ?
N3 C32 C33 C34 -66.0(4) . . . . ?
C39 C32 C33 C34 56.7(4) . . . . ?
N3 C32 C33 C38 115.8(3) . . . . ?
C39 C32 C33 C38 -121.6(3) . . . . ?
C38 C33 C34 C35 -1.2(5) . . . . ?
C32 C33 C34 C35 -179.3(3) . . . . ?
C33 C34 C35 C36 0.3(6) . . . . ?
C34 C35 C36 C37 0.0(6) . . . . ?
C35 C36 C37 C38 0.4(7) . . . . ?
C36 C37 C38 C33 -1.3(7) . . . . ?
C34 C33 C38 C37 1.7(6) . . . . ?
C32 C33 C38 C37 179.9(4) . . . . ?
C46 N4 C39 C40 -31.4(5) . . . . ?
Zn1' N4 C39 C40 -178.2(3) . . . . ?
C46 N4 C39 C32 -155.2(3) . . . . ?
Zn1' N4 C39 C32 57.9(3) . . . . ?
N3 C32 C39 N4 -60.2(3) . . . . ?
C33 C32 C39 N4 175.4(3) . . . . ?
N3 C32 C39 C40 177.5(3) . . . . ?
C33 C32 C39 C40 53.0(4) . . . . ?
N4 C39 C40 C41 119.0(4) . . . . ?
C32 C39 C40 C41 -120.1(4) . . . . ?
N4 C39 C40 C45 -57.3(4) . . . . ?
C32 C39 C40 C45 63.6(4) . . . . ?
C45 C40 C41 C42 1.4(6) . . . . ?
C39 C40 C41 C42 -174.9(4) . . . . ?
C40 C41 C42 C43 -0.8(6) . . . . ?
C41 C42 C43 C44 0.1(7) . . . . ?
C42 C43 C44 C45 0.0(7) . . . . ?
C43 C44 C45 C40 0.6(6) . . . . ?
C41 C40 C45 C44 -1.3(6) . . . . ?
C39 C40 C45 C44 175.0(4) . . . . ?
C39 N4 C46 C6 -173.6(3) . . . . ?
Zn1' N4 C46 C6 -34.9(5) . . . . ?
C5 C6 C46 N4 -177.0(3) . . . . ?
C1 C6 C46 N4 2.6(5) . . . . ?
